data_4074407
loop_
_publ_author_name
'Scriban, Corina'
'Glueck, David S.'
'DiPasquale, Antonio G.'
'Rheingold, Arnold L.'

_publ_section_title
;
 Chiral Platinum Duphos Terminal Phosphido Complexes:&#x00A0; Synthesis,
 Structure, Phosphido Transfer, and Ligand Behavior
;
_journal_issue 22
_journal_name_full Organometallics
_journal_page_first 5435
_journal_paper_doi 10.1021/om060614y
_journal_volume 25
_journal_year 2006
_chemical_absolute_configuration ad
_chemical_formula_sum 'C50 H80 P4 Pt'
_chemical_formula_weight 1000.11
_chemical_name_systematic
; 

 ? 

;
_space_group_IT_number 19
_symmetry_cell_setting orthorhombic
_symmetry_space_group_name_Hall 'P 2ac 2ab'
_symmetry_space_group_name_H-M 'P 21 21 21'
_atom_sites_solution_hydrogens geom
_atom_sites_solution_primary direct
_atom_sites_solution_secondary difmap
_audit_creation_method SHELXL-97
_cell_angle_alpha 90.00
_cell_angle_beta 90.00
_cell_angle_gamma 90.00
_cell_formula_units_Z 4
_cell_length_a 9.9966(15)
_cell_length_b 19.761(2)
_cell_length_c 24.836(4)
_cell_measurement_temperature 100(2)
_cell_volume 4906.2(12)
_computing_cell_refinement 'Bruker SMART'
_computing_data_collection 'Bruker SMART'
_computing_data_reduction 'Bruker SAINT'
_computing_molecular_graphics 'Bruker SHELXTL'
_computing_publication_material 'Bruker SHELXTL'
_computing_structure_refinement 'SHELXL-97 (Sheldrick, 1997)'
_computing_structure_solution 'SHELXS-97 (Sheldrick, 1990)'
_diffrn_ambient_temperature 100(2)
_diffrn_measured_fraction_theta_full 0.993
_diffrn_measured_fraction_theta_max 0.993
_diffrn_measurement_device_type 'CCD area detector'
_diffrn_measurement_method 'phi and omega scans'
_diffrn_radiation_monochromator graphite
_diffrn_radiation_source 'fine-focus sealed tube'
_diffrn_radiation_type MoK\a
_diffrn_radiation_wavelength 0.71073
_diffrn_reflns_av_R_equivalents 0.0516
_diffrn_reflns_av_sigmaI/netI 0.0618
_diffrn_reflns_limit_h_max 12
_diffrn_reflns_limit_h_min -12
_diffrn_reflns_limit_k_max 25
_diffrn_reflns_limit_k_min -25
_diffrn_reflns_limit_l_max 32
_diffrn_reflns_limit_l_min -31
_diffrn_reflns_number 41880
_diffrn_reflns_theta_full 27.51
_diffrn_reflns_theta_max 27.51
_diffrn_reflns_theta_min 1.32
_exptl_absorpt_coefficient_mu 3.022
_exptl_absorpt_correction_T_max 0.710
_exptl_absorpt_correction_T_min 0.515
_exptl_absorpt_correction_type multi-scan
_exptl_absorpt_process_details SADABS
_exptl_crystal_colour yellow
_exptl_crystal_density_diffrn 1.354
_exptl_crystal_density_method 'not measured'
_exptl_crystal_description needle
_exptl_crystal_F_000 2072
_exptl_crystal_size_max 0.40
_exptl_crystal_size_mid 0.05
_exptl_crystal_size_min 0.05
_refine_diff_density_max 1.806
_refine_diff_density_min -0.540
_refine_diff_density_rms 0.092
_refine_ls_abs_structure_details 'Flack H D (1983), Acta Cryst. A39, 876-881'
_refine_ls_abs_structure_Flack 0.002(4)
_refine_ls_extinction_method none
_refine_ls_goodness_of_fit_ref 0.962
_refine_ls_hydrogen_treatment constr
_refine_ls_matrix_type full
_refine_ls_number_parameters 496
_refine_ls_number_reflns 11059
_refine_ls_number_restraints 0
_refine_ls_restrained_S_all 0.962
_refine_ls_R_factor_all 0.0338
_refine_ls_R_factor_gt 0.0284
_refine_ls_shift/su_max 0.039
_refine_ls_shift/su_mean 0.001
_refine_ls_structure_factor_coef Fsqd
_refine_ls_weighting_details 'calc w=1/[\s^2^(Fo^2^)+(0.0000P)^2^+0.0000P] where P=(Fo^2^+2Fc^2^)/3'
_refine_ls_weighting_scheme calc
_refine_ls_wR_factor_gt 0.0536
_refine_ls_wR_factor_ref 0.0548
_reflns_number_gt 10075
_reflns_number_total 11059
_reflns_threshold_expression >2sigma(I)
_cod_data_source_file om060614ysi20060707_011828.cif
_cod_data_source_block glu210
_cod_depositor_comments
;
The following automatic conversions were performed:

'_symmetry_cell_setting' value 'Orthorhombic' changed to
'orthorhombic' according to
/home/saulius/struct/CIF-dictionaries/cif_core.dic dictionary named
'cif_core.dic' version 2.4.1 from 2010-06-29.

Automatic conversion script
Id: cif_fix_values 1715 2011-07-08 13:25:40Z adriana 
;
_cod_original_cell_volume 4906.1(12)
_cod_original_sg_symbol_H-M P2(1)2(1)2(1)
_cod_database_code 4074407

loop_
_symmetry_equiv_pos_as_xyz
'x, y, z'
'-x+1/2, -y, z+1/2'
'-x, y+1/2, -z+1/2'
'x+1/2, -y+1/2, -z'

loop_
_atom_site_label
_atom_site_type_symbol
_atom_site_fract_x
_atom_site_fract_y
_atom_site_fract_z
_atom_site_U_iso_or_equiv
_atom_site_adp_type
_atom_site_occupancy
_atom_site_symmetry_multiplicity
_atom_site_calc_flag
_atom_site_refinement_flags
Pt1 Pt 0.223940(13) 0.054568(7) 0.864348(5) 0.01292(4) Uani 1 1 d .
P1 P 0.44727(9) 0.09793(5) 0.87693(4) 0.0147(2) Uani 1 1 d .
P2 P 0.23847(10) -0.00848(5) 0.94606(4) 0.0172(2) Uani 1 1 d .
P3 P 0.01191(10) 0.01721(5) 0.84299(4) 0.0175(2) Uani 1 1 d .
P4 P 0.20419(9) 0.12037(5) 0.78787(4) 0.0153(2) Uani 1 1 d .
C1 C 0.4008(4) 0.0402(2) 0.73289(16) 0.0277(10) Uani 1 1 d .
H1A H 0.4558 0.0360 0.7004 0.042 Uiso 1 1 calc R
H1B H 0.3418 0.0007 0.7359 0.042 Uiso 1 1 calc R
H1C H 0.4589 0.0426 0.7646 0.042 Uiso 1 1 calc R
C2 C 0.3163(4) 0.1045(2) 0.72939(15) 0.0220(9) Uani 1 1 d .
H2A H 0.2578 0.0999 0.6969 0.026 Uiso 1 1 calc R
C3 C 0.3972(4) 0.1687(2) 0.72224(17) 0.0297(10) Uani 1 1 d .
H3A H 0.4321 0.1715 0.6850 0.036 Uiso 1 1 calc R
H3B H 0.4739 0.1690 0.7474 0.036 Uiso 1 1 calc R
C4 C 0.3042(4) 0.2287(2) 0.73385(16) 0.0277(10) Uani 1 1 d .
H4A H 0.3569 0.2710 0.7373 0.033 Uiso 1 1 calc R
H4B H 0.2391 0.2344 0.7042 0.033 Uiso 1 1 calc R
C5 C 0.2316(4) 0.21353(17) 0.78626(15) 0.0208(8) Uani 1 1 d .
H5A H 0.2970 0.2235 0.8157 0.025 Uiso 1 1 calc R
C6 C 0.1088(4) 0.2581(2) 0.79761(17) 0.0257(10) Uani 1 1 d .
H6A H 0.1347 0.3059 0.7960 0.039 Uiso 1 1 calc R
H6B H 0.0736 0.2477 0.8335 0.039 Uiso 1 1 calc R
H6C H 0.0397 0.2492 0.7705 0.039 Uiso 1 1 calc R
C7 C 0.0380(4) 0.10824(19) 0.75844(15) 0.0167(8) Uani 1 1 d .
C8 C -0.0014(4) 0.1412(2) 0.71146(15) 0.0201(9) Uani 1 1 d .
H8A H 0.0610 0.1686 0.6925 0.024 Uiso 1 1 calc R
C9 C -0.1315(4) 0.1343(2) 0.69185(16) 0.0241(10) Uani 1 1 d .
H9A H -0.1581 0.1574 0.6600 0.029 Uiso 1 1 calc R
C10 C -0.2216(4) 0.09361(19) 0.71924(15) 0.0239(8) Uani 1 1 d .
H10A H -0.3105 0.0891 0.7063 0.029 Uiso 1 1 calc R
C11 C -0.1830(3) 0.0595(2) 0.76527(15) 0.0224(8) Uani 1 1 d .
H11A H -0.2460 0.0321 0.7839 0.027 Uiso 1 1 calc R
C12 C -0.0516(4) 0.0650(2) 0.78488(15) 0.0194(9) Uani 1 1 d .
C13 C -0.1217(4) 0.0416(2) 0.94477(15) 0.0249(10) Uani 1 1 d .
H13A H -0.2069 0.0374 0.9640 0.037 Uiso 1 1 calc R
H13B H -0.0946 0.0893 0.9439 0.037 Uiso 1 1 calc R
H13C H -0.0531 0.0150 0.9633 0.037 Uiso 1 1 calc R
C14 C -0.1383(4) 0.0155(2) 0.88729(16) 0.0260(10) Uani 1 1 d .
H14A H -0.2071 0.0449 0.8697 0.031 Uiso 1 1 calc R
C15 C -0.1916(4) -0.0583(2) 0.88427(16) 0.0301(10) Uani 1 1 d .
H15A H -0.1561 -0.0847 0.9149 0.036 Uiso 1 1 calc R
H15B H -0.2904 -0.0581 0.8868 0.036 Uiso 1 1 calc R
C16 C -0.1493(4) -0.0911(2) 0.83180(19) 0.0327(11) Uani 1 1 d .
H16A H -0.2076 -0.0753 0.8021 0.039 Uiso 1 1 calc R
H16B H -0.1581 -0.1409 0.8346 0.039 Uiso 1 1 calc R
C17 C -0.0037(4) -0.07216(19) 0.82006(18) 0.0244(10) Uani 1 1 d .
H17A H 0.0537 -0.1003 0.8443 0.029 Uiso 1 1 calc R
C18 C 0.0451(4) -0.0837(2) 0.76299(18) 0.0336(11) Uani 1 1 d .
H18A H 0.0345 -0.1316 0.7536 0.050 Uiso 1 1 calc R
H18B H 0.1397 -0.0711 0.7604 0.050 Uiso 1 1 calc R
H18C H -0.0074 -0.0559 0.7381 0.050 Uiso 1 1 calc R
C19 C 0.3881(3) -0.0647(2) 0.95654(15) 0.0183(8) Uani 1 1 d .
C20 C 0.4324(4) -0.11246(19) 0.91839(16) 0.0195(9) Uani 1 1 d .
C21 C 0.5345(4) -0.1584(2) 0.93248(17) 0.0241(10) Uani 1 1 d .
H21A H 0.5655 -0.1895 0.9061 0.029 Uiso 1 1 calc R
C22 C 0.5908(4) -0.1600(2) 0.98292(18) 0.0280(10) Uani 1 1 d .
C23 C 0.5449(4) -0.1129(2) 1.01977(17) 0.0270(10) Uani 1 1 d .
H23A H 0.5831 -0.1130 1.0548 0.032 Uiso 1 1 calc R
C24 C 0.4462(3) -0.06531(19) 1.00862(15) 0.0198(9) Uani 1 1 d .
C25 C 0.3742(3) -0.11817(18) 0.86225(17) 0.0215(8) Uani 1 1 d .
H25A H 0.3011 -0.0838 0.8590 0.026 Uiso 1 1 calc R
C26 C 0.3109(4) -0.18918(19) 0.85280(17) 0.0308(11) Uani 1 1 d .
H26A H 0.2435 -0.1980 0.8806 0.046 Uiso 1 1 calc R
H26B H 0.3809 -0.2238 0.8546 0.046 Uiso 1 1 calc R
H26C H 0.2686 -0.1904 0.8172 0.046 Uiso 1 1 calc R
C27 C 0.4783(4) -0.1025(2) 0.81888(17) 0.0286(10) Uani 1 1 d .
H27A H 0.5167 -0.0576 0.8254 0.043 Uiso 1 1 calc R
H27B H 0.4355 -0.1033 0.7834 0.043 Uiso 1 1 calc R
H27C H 0.5494 -0.1366 0.8201 0.043 Uiso 1 1 calc R
C28 C 0.6965(4) -0.2117(2) 0.9997(2) 0.0410(13) Uani 1 1 d .
H28A H 0.6553 -0.2393 1.0291 0.049 Uiso 1 1 calc R
C29 C 0.7352(6) -0.2612(2) 0.9557(2) 0.0599(16) Uani 1 1 d .
H29A H 0.8031 -0.2925 0.9695 0.090 Uiso 1 1 calc R
H29B H 0.7715 -0.2363 0.9249 0.090 Uiso 1 1 calc R
H29C H 0.6561 -0.2868 0.9444 0.090 Uiso 1 1 calc R
C30 C 0.8199(4) -0.1783(3) 1.0241(2) 0.0523(15) Uani 1 1 d .
H30A H 0.7924 -0.1475 1.0529 0.078 Uiso 1 1 calc R
H30B H 0.8673 -0.1528 0.9961 0.078 Uiso 1 1 calc R
H30C H 0.8792 -0.2132 1.0388 0.078 Uiso 1 1 calc R
C31 C 0.4031(4) -0.0179(2) 1.05360(16) 0.0275(10) Uani 1 1 d .
H31A H 0.3477 0.0188 1.0371 0.033 Uiso 1 1 calc R
C32 C 0.5232(5) 0.0160(2) 1.08209(19) 0.0424(13) Uani 1 1 d .
H32A H 0.5776 0.0402 1.0555 0.064 Uiso 1 1 calc R
H32B H 0.5778 -0.0187 1.0997 0.064 Uiso 1 1 calc R
H32C H 0.4903 0.0480 1.1091 0.064 Uiso 1 1 calc R
C33 C 0.3166(4) -0.0547(2) 1.09417(17) 0.0400(11) Uani 1 1 d .
H33A H 0.2403 -0.0754 1.0757 0.060 Uiso 1 1 calc R
H33B H 0.2841 -0.0224 1.1212 0.060 Uiso 1 1 calc R
H33C H 0.3695 -0.0900 1.1119 0.060 Uiso 1 1 calc R
C34 C 0.4345(3) 0.19174(18) 0.88940(14) 0.0136(8) Uani 1 1 d .
C35 C 0.5274(3) 0.23540(17) 0.86245(16) 0.0155(7) Uani 1 1 d .
C36 C 0.5127(3) 0.30503(18) 0.86789(16) 0.0190(8) Uani 1 1 d .
H36A H 0.5737 0.3338 0.8495 0.023 Uiso 1 1 calc R
C37 C 0.4130(4) 0.33435(19) 0.89889(16) 0.0192(8) Uani 1 1 d .
C38 C 0.3307(4) 0.29187(19) 0.92748(15) 0.0188(8) Uani 1 1 d .
H38A H 0.2652 0.3112 0.9506 0.023 Uiso 1 1 calc R
C39 C 0.3392(4) 0.22145(18) 0.92406(15) 0.0157(8) Uani 1 1 d .
C40 C 0.6439(4) 0.20888(19) 0.82955(15) 0.0180(8) Uani 1 1 d .
H40A H 0.6174 0.1640 0.8144 0.022 Uiso 1 1 calc R
C41 C 0.7671(4) 0.19793(18) 0.86556(16) 0.0239(8) Uani 1 1 d .
H41A H 0.7429 0.1690 0.8961 0.036 Uiso 1 1 calc R
H41B H 0.7990 0.2417 0.8790 0.036 Uiso 1 1 calc R
H41C H 0.8381 0.1761 0.8446 0.036 Uiso 1 1 calc R
C42 C 0.6842(4) 0.2545(2) 0.78256(16) 0.0251(10) Uani 1 1 d .
H42A H 0.6066 0.2621 0.7592 0.038 Uiso 1 1 calc R
H42B H 0.7556 0.2327 0.7618 0.038 Uiso 1 1 calc R
H42C H 0.7162 0.2980 0.7965 0.038 Uiso 1 1 calc R
C43 C 0.3920(4) 0.41074(19) 0.90057(17) 0.0257(10) Uani 1 1 d .
H43A H 0.3281 0.4206 0.9305 0.031 Uiso 1 1 calc R
C44 C 0.5199(4) 0.4504(2) 0.91159(17) 0.0316(10) Uani 1 1 d .
H44A H 0.4998 0.4989 0.9121 0.047 Uiso 1 1 calc R
H44B H 0.5854 0.4409 0.8832 0.047 Uiso 1 1 calc R
H44C H 0.5567 0.4368 0.9465 0.047 Uiso 1 1 calc R
C45 C 0.3268(4) 0.4339(2) 0.84820(16) 0.0323(11) Uani 1 1 d .
H45A H 0.3134 0.4830 0.8492 0.048 Uiso 1 1 calc R
H45B H 0.2401 0.4113 0.8439 0.048 Uiso 1 1 calc R
H45C H 0.3849 0.4223 0.8178 0.048 Uiso 1 1 calc R
C46 C 0.2468(3) 0.18097(18) 0.96072(14) 0.0198(9) Uani 1 1 d .
H46A H 0.2598 0.1319 0.9524 0.024 Uiso 1 1 calc R
C47 C 0.0989(4) 0.1980(2) 0.9516(2) 0.0359(12) Uani 1 1 d .
H47A H 0.0757 0.1898 0.9139 0.054 Uiso 1 1 calc R
H47B H 0.0831 0.2457 0.9604 0.054 Uiso 1 1 calc R
H47C H 0.0434 0.1693 0.9748 0.054 Uiso 1 1 calc R
C48 C 0.2853(5) 0.1924(2) 1.01926(15) 0.0369(11) Uani 1 1 d .
H48A H 0.3796 0.1806 1.0244 0.055 Uiso 1 1 calc R
H48B H 0.2295 0.1640 1.0425 0.055 Uiso 1 1 calc R
H48C H 0.2716 0.2401 1.0286 0.055 Uiso 1 1 calc R
C49 C 0.1236(4) -0.0821(2) 0.95169(19) 0.0290(11) Uani 1 1 d .
H49A H 0.1372 -0.1044 0.9865 0.043 Uiso 1 1 calc R
H49B H 0.1423 -0.1142 0.9225 0.043 Uiso 1 1 calc R
H49C H 0.0308 -0.0665 0.9490 0.043 Uiso 1 1 calc R
C50 C 0.5210(4) 0.0770(2) 0.94307(16) 0.0250(10) Uani 1 1 d .
H50A H 0.6113 0.0962 0.9454 0.037 Uiso 1 1 calc R
H50B H 0.5256 0.0278 0.9472 0.037 Uiso 1 1 calc R
H50C H 0.4652 0.0961 0.9717 0.037 Uiso 1 1 calc R

loop_
_atom_site_aniso_label
_atom_site_aniso_U_11
_atom_site_aniso_U_22
_atom_site_aniso_U_33
_atom_site_aniso_U_23
_atom_site_aniso_U_13
_atom_site_aniso_U_12
Pt1 0.01062(6) 0.01111(6) 0.01703(6) -0.00055(6) -0.00081(6) -0.00011(6)
P1 0.0120(5) 0.0137(5) 0.0183(6) -0.0003(4) -0.0003(4) -0.0002(4)
P2 0.0142(5) 0.0155(5) 0.0219(5) 0.0036(4) 0.0004(4) 0.0017(4)
P3 0.0123(5) 0.0154(5) 0.0249(6) -0.0003(4) -0.0019(4) -0.0019(4)
P4 0.0120(5) 0.0173(5) 0.0165(5) 0.0004(4) -0.0007(4) 0.0008(4)
C1 0.021(2) 0.034(3) 0.027(2) -0.0092(19) 0.0047(17) 0.0009(19)
C2 0.018(2) 0.032(2) 0.016(2) -0.0037(18) 0.0006(15) 0.0018(17)
C3 0.020(2) 0.046(3) 0.023(2) 0.010(2) 0.0027(18) -0.001(2)
C4 0.024(3) 0.029(2) 0.030(2) 0.0125(19) -0.0059(18) -0.0072(19)
C5 0.019(2) 0.0182(19) 0.025(2) 0.0036(16) -0.0082(18) 0.0020(18)
C6 0.028(2) 0.015(2) 0.034(3) 0.0021(19) -0.0043(19) 0.0034(18)
C7 0.014(2) 0.016(2) 0.020(2) -0.0054(16) -0.0032(16) 0.0011(16)
C8 0.013(2) 0.024(2) 0.023(2) -0.0023(17) -0.0007(16) 0.0009(17)
C9 0.021(2) 0.030(2) 0.021(2) -0.0035(18) -0.0041(17) 0.0090(19)
C10 0.0140(18) 0.031(2) 0.027(2) -0.0109(17) -0.0024(19) 0.002(2)
C11 0.0159(19) 0.022(2) 0.029(2) 0.000(2) -0.0005(15) -0.0030(18)
C12 0.0168(19) 0.021(2) 0.020(2) -0.0059(17) -0.0024(15) 0.0039(17)
C13 0.0096(18) 0.035(3) 0.030(2) 0.0034(19) -0.0002(16) 0.0031(18)
C14 0.011(2) 0.035(3) 0.031(2) -0.0128(19) 0.0028(16) -0.0057(18)
C15 0.021(2) 0.031(2) 0.038(2) 0.010(2) -0.0055(16) -0.010(2)
C16 0.024(2) 0.023(2) 0.051(3) -0.002(2) -0.004(2) -0.0114(19)
C17 0.018(2) 0.014(2) 0.041(3) -0.0054(18) -0.0068(19) -0.0024(16)
C18 0.026(2) 0.026(2) 0.049(3) -0.015(2) -0.004(2) 0.000(2)
C19 0.0141(19) 0.014(2) 0.027(2) 0.0074(17) -0.0011(15) -0.0022(16)
C20 0.014(2) 0.014(2) 0.031(2) 0.0051(17) 0.0016(17) -0.0049(16)
C21 0.015(2) 0.016(2) 0.041(3) 0.0060(19) 0.0087(18) 0.0011(17)
C22 0.016(2) 0.022(2) 0.046(3) 0.013(2) 0.0033(19) -0.0005(18)
C23 0.021(2) 0.031(3) 0.030(2) 0.016(2) -0.0084(18) -0.0061(19)
C24 0.0148(19) 0.016(2) 0.029(2) 0.0062(17) 0.0001(16) -0.0015(16)
C25 0.0195(19) 0.0129(18) 0.032(2) -0.003(2) 0.001(2) 0.0002(14)
C26 0.033(3) 0.020(2) 0.039(3) -0.0063(19) 0.0031(19) -0.0031(18)
C27 0.031(3) 0.022(2) 0.032(3) -0.002(2) 0.006(2) 0.0042(19)
C28 0.024(3) 0.035(3) 0.064(3) 0.026(2) -0.003(2) 0.003(2)
C29 0.051(4) 0.038(3) 0.091(4) 0.018(3) 0.010(3) 0.028(3)
C30 0.022(3) 0.059(4) 0.076(4) 0.032(3) 0.000(2) 0.009(2)
C31 0.036(3) 0.026(2) 0.021(2) 0.0076(19) 0.0008(19) 0.002(2)
C32 0.049(3) 0.044(3) 0.035(3) -0.003(2) -0.011(2) -0.001(2)
C33 0.045(3) 0.041(3) 0.033(2) 0.010(3) 0.009(2) 0.011(3)
C34 0.0129(18) 0.0144(19) 0.0135(19) 0.0002(15) -0.0033(15) -0.0035(15)
C35 0.0127(17) 0.0183(18) 0.0155(18) -0.0003(18) -0.0042(17) 0.0008(14)
C36 0.0184(19) 0.0159(18) 0.023(2) 0.0048(18) 0.0049(18) -0.0051(15)
C37 0.019(2) 0.0128(19) 0.025(2) 0.0011(17) -0.0011(16) 0.0014(16)
C38 0.0179(19) 0.017(2) 0.021(2) -0.0022(16) 0.0049(16) 0.0034(17)
C39 0.0147(19) 0.014(2) 0.019(2) -0.0021(16) -0.0007(16) 0.0000(16)
C40 0.018(2) 0.016(2) 0.019(2) -0.0035(16) 0.0039(16) -0.0003(16)
C41 0.0172(18) 0.0254(19) 0.029(2) -0.0046(19) 0.002(2) 0.0038(16)
C42 0.027(2) 0.025(2) 0.024(2) 0.0012(18) 0.0077(17) -0.0029(18)
C43 0.027(2) 0.016(2) 0.035(3) 0.0025(19) 0.0035(19) 0.0051(17)
C44 0.033(2) 0.019(2) 0.042(3) 0.000(2) -0.0002(19) -0.002(2)
C45 0.031(2) 0.021(2) 0.045(3) 0.0089(19) -0.0048(19) 0.0043(19)
C46 0.018(2) 0.0147(19) 0.026(2) -0.0016(15) 0.0064(16) -0.0011(15)
C47 0.023(2) 0.026(3) 0.058(3) 0.000(2) 0.013(2) -0.002(2)
C48 0.052(3) 0.037(3) 0.021(2) -0.0038(18) 0.007(2) -0.018(3)
C49 0.017(2) 0.031(3) 0.040(3) 0.011(2) 0.0027(19) -0.0002(19)
C50 0.019(2) 0.025(2) 0.031(2) -0.0006(18) -0.0041(18) -0.0028(18)

loop_
_atom_type_symbol
_atom_type_description
_atom_type_scat_dispersion_real
_atom_type_scat_dispersion_imag
_atom_type_scat_source
C C 0.0033 0.0016 'International Tables Vol C Tables 4.2.6.8 and 6.1.1.4'
H H 0.0000 0.0000 'International Tables Vol C Tables 4.2.6.8 and 6.1.1.4'
P P 0.1023 0.0942 'International Tables Vol C Tables 4.2.6.8 and 6.1.1.4'
Pt Pt -1.7033 8.3905 'International Tables Vol C Tables 4.2.6.8 and 6.1.1.4'

loop_
_geom_angle_atom_site_label_1
_geom_angle_atom_site_label_2
_geom_angle_atom_site_label_3
_geom_angle
P3 Pt1 P4 84.98(4)
P3 Pt1 P2 94.84(4)
P4 Pt1 P2 176.83(3)
P3 Pt1 P1 173.89(4)
P4 Pt1 P1 89.18(3)
P2 Pt1 P1 91.09(3)
C50 P1 C34 95.78(17)
C50 P1 Pt1 113.91(13)
C34 P1 Pt1 107.95(11)
C49 P2 C19 91.08(18)
C49 P2 Pt1 115.79(14)
C19 P2 Pt1 118.32(12)
C12 P3 C14 101.23(18)
C12 P3 C17 102.59(19)
C14 P3 C17 95.51(19)
C12 P3 Pt1 109.50(13)
C14 P3 Pt1 127.66(13)
C17 P3 Pt1 116.81(13)
C7 P4 C2 102.28(17)
C7 P4 C5 104.75(17)
C2 P4 C5 93.52(18)
C7 P4 Pt1 109.40(13)
C2 P4 Pt1 119.68(13)
C5 P4 Pt1 124.16(12)
C3 C2 C1 114.0(3)
C3 C2 P4 105.8(3)
C1 C2 P4 115.4(3)
C2 C3 C4 107.6(3)
C5 C4 C3 107.3(3)
C4 C5 C6 115.1(3)
C4 C5 P4 106.5(3)
C6 C5 P4 116.4(3)
C8 C7 C12 119.8(3)
C8 C7 P4 122.0(3)
C12 C7 P4 118.2(3)
C7 C8 C9 120.7(4)
C10 C9 C8 119.4(4)
C11 C10 C9 120.5(4)
C10 C11 C12 120.7(4)
C7 C12 C11 118.8(3)
C7 C12 P3 117.4(3)
C11 C12 P3 123.8(3)
C13 C14 C15 113.5(3)
C13 C14 P3 117.3(3)
C15 C14 P3 105.4(3)
C16 C15 C14 110.3(3)
C15 C16 C17 108.9(3)
C18 C17 C16 116.5(4)
C18 C17 P3 113.7(3)
C16 C17 P3 104.7(3)
C20 C19 C24 118.7(3)
C20 C19 P2 123.5(3)
C24 C19 P2 117.2(3)
C19 C20 C21 119.5(4)
C19 C20 C25 123.3(3)
C21 C20 C25 117.3(4)
C22 C21 C20 122.5(4)
C21 C22 C23 116.8(4)
C21 C22 C28 123.2(4)
C23 C22 C28 120.0(4)
C22 C23 C24 124.0(4)
C23 C24 C19 118.6(4)
C23 C24 C31 118.1(4)
C19 C24 C31 123.3(3)
C20 C25 C27 111.8(3)
C20 C25 C26 111.2(3)
C27 C25 C26 110.6(3)
C29 C28 C30 111.0(4)
C29 C28 C22 114.3(4)
C30 C28 C22 112.2(4)
C33 C31 C24 110.8(3)
C33 C31 C32 110.3(4)
C24 C31 C32 112.5(4)
C39 C34 C35 118.1(3)
C39 C34 P1 123.7(3)
C35 C34 P1 118.1(3)
C36 C35 C34 118.8(3)
C36 C35 C40 118.4(3)
C34 C35 C40 122.8(3)
C37 C36 C35 122.9(3)
C38 C37 C36 117.5(3)
C38 C37 C43 120.6(3)
C36 C37 C43 121.9(3)
C37 C38 C39 122.7(4)
C38 C39 C34 119.5(3)
C38 C39 C46 116.7(3)
C34 C39 C46 123.7(3)
C35 C40 C42 114.2(3)
C35 C40 C41 110.5(3)
C42 C40 C41 108.4(3)
C44 C43 C37 113.5(3)
C44 C43 C45 110.9(3)
C37 C43 C45 109.4(3)
C48 C46 C39 109.8(3)
C48 C46 C47 110.6(4)
C39 C46 C47 112.4(3)

loop_
_geom_bond_atom_site_label_1
_geom_bond_atom_site_label_2
_geom_bond_distance
Pt1 P3 2.3063(10)
Pt1 P4 2.3103(10)
Pt1 P2 2.3859(10)
Pt1 P1 2.4117(10)
P1 C50 1.847(4)
P1 C34 1.884(4)
P2 C49 1.858(4)
P2 C19 1.882(4)
P3 C12 1.837(4)
P3 C14 1.862(4)
P3 C17 1.862(4)
P4 C7 1.830(4)
P4 C2 1.861(4)
P4 C5 1.862(4)
C1 C2 1.528(5)
C2 C3 1.515(6)
C3 C4 1.535(6)
C4 C5 1.520(5)
C5 C6 1.538(5)
C7 C8 1.393(5)
C7 C12 1.402(5)
C8 C9 1.396(5)
C9 C10 1.386(6)
C10 C11 1.382(5)
C11 C12 1.405(5)
C13 C14 1.527(5)
C14 C15 1.555(5)
C15 C16 1.516(6)
C16 C17 1.531(6)
C17 C18 1.516(6)
C19 C20 1.409(5)
C19 C24 1.418(5)
C20 C21 1.410(5)
C20 C25 1.515(6)
C21 C22 1.374(6)
C22 C23 1.385(6)
C22 C28 1.527(6)
C23 C24 1.390(5)
C24 C31 1.520(5)
C25 C27 1.529(5)
C25 C26 1.557(5)
C28 C29 1.516(7)
C28 C30 1.525(6)
C31 C33 1.514(5)
C31 C32 1.546(6)
C34 C39 1.412(5)
C34 C35 1.433(5)
C35 C36 1.390(5)
C35 C40 1.516(5)
C36 C37 1.386(5)
C37 C38 1.373(5)
C37 C43 1.525(5)
C38 C39 1.397(5)
C39 C46 1.524(5)
C40 C42 1.529(5)
C40 C41 1.538(5)
C43 C44 1.523(5)
C43 C45 1.526(5)
C46 C48 1.521(5)
C46 C47 1.533(5)
